data_7061770
loop_
_publ_author_name
'Mi\<cov\'a, Romana'
'Bielkov\'a, Zuzana'
'Rajn\'ak, Cyril'
'Titi\<s, J\'an'
'Gembick\'y, Milan'
'Renz, Franz'
'Malina, Ond\<rej'
'Samo\<lov\'a, Erika'
'Nov\'a\<cikov\'a, Jana'
'Bo\<ca, Roman'

_publ_section_title
;
 Hexacoordinate high-spin Fe(iii) complexes composed of a pentadentate
 amino-type ligand and pseudohalido coligands
;
_journal_issue 37
_journal_name_full 'New Journal of Chemistry'
_journal_page_first 18083
_journal_page_last 18089
_journal_paper_doi 10.1039/D2NJ02294J
_journal_volume 46
_journal_year 2022
_chemical_formula_moiety 'C20 H21 Cl4 Fe N4 O3'
_chemical_formula_sum 'C20 H21 Cl4 Fe N4 O3'
_chemical_formula_weight 563.070
_space_group_crystal_system monoclinic
_space_group_IT_number 14
_space_group_name_Hall '-P 2yn'
_space_group_name_H-M_alt 'P 1 21/n 1'
_symmetry_Int_Tables_number 14
_audit_creation_date 2021-06-16
_audit_creation_method
;
Olex2 1.3
(compiled 2020.11.12 svn.r5f609507 for OlexSys, GUI svn.r6272)
;
_audit_update_record
;
2022-02-24 deposited with the CCDC.	2022-08-15 downloaded from the CCDC.
;
_cell_angle_alpha 90
_cell_angle_beta 99.143(2)
_cell_angle_gamma 90
_cell_formula_units_Z 4
_cell_length_a 14.2923(8)
_cell_length_b 10.0590(7)
_cell_length_c 16.1597(11)
_cell_measurement_reflns_used 9900
_cell_measurement_temperature 100.0
_cell_measurement_theta_max 26.75
_cell_measurement_theta_min 2.73
_cell_volume 2293.7(3)
_computing_cell_refinement 'SAINT v8.34A (Bruker, 2013)'
_computing_data_collection 'APEX2 v2013.6-2 (Bruker, 2013)'
_computing_data_reduction 'SAINT v8.34A (Bruker, 2013)'
_computing_molecular_graphics 'Olex2 1.3 (Dolomanov et al., 2009)'
_computing_publication_material 'Olex2 1.3 (Dolomanov et al., 2009)'
_computing_structure_refinement 'olex2.refine 1.3 (Bourhis et al., 2015)'
_computing_structure_solution 'SHELXT  (Sheldrick, 2015)'
_diffrn_ambient_temperature 100.0
_diffrn_detector_area_resol_mean 7.9
_diffrn_detector_type 'CCD Area Detector'
_diffrn_measured_fraction_theta_full 1.0000
_diffrn_measured_fraction_theta_max 0.9984
_diffrn_measurement_device 'Kappa Four-Circle Diffractometer'
_diffrn_measurement_device_type 'Bruker APEX-II CCD'
_diffrn_measurement_method '\f and \w scans'
_diffrn_radiation_type 'Mo K\a'
_diffrn_radiation_wavelength 0.71073
_diffrn_reflns_av_R_equivalents 0.0577
_diffrn_reflns_av_unetI/netI 0.0288
_diffrn_reflns_Laue_measured_fraction_full 1.0000
_diffrn_reflns_Laue_measured_fraction_max 0.9984
_diffrn_reflns_limit_h_max 17
_diffrn_reflns_limit_h_min -17
_diffrn_reflns_limit_k_max 12
_diffrn_reflns_limit_k_min -12
_diffrn_reflns_limit_l_max 19
_diffrn_reflns_limit_l_min -19
_diffrn_reflns_number 46929
_diffrn_reflns_point_group_measured_fraction_full 1.0000
_diffrn_reflns_point_group_measured_fraction_max 0.9984
_diffrn_reflns_theta_full 25.2417
_diffrn_reflns_theta_max 25.72
_diffrn_reflns_theta_min 1.77
_diffrn_source_current 30.0
_diffrn_source_power 1.35
_diffrn_source_voltage 45.0
_diffrn_standards_number 0
_exptl_absorpt_coefficient_mu 1.155
_exptl_absorpt_correction_T_max 0.6466
_exptl_absorpt_correction_T_min 0.5890
_exptl_absorpt_correction_type none
_exptl_absorpt_process_details
;
SADABS-2016/2 (Bruker,2016/2) was used for absorption correction.
wR2(int) was 0.0563 before and 0.0408 after correction.
The Ratio of minimum to maximum transmission is 0.9109.
The \l/2 correction factor is Not present.
;
_exptl_crystal_colour 'dark red'
_exptl_crystal_colour_modifier dark
_exptl_crystal_colour_primary red
_exptl_crystal_density_diffrn 1.631
_exptl_crystal_description block
_exptl_crystal_F_000 1152.206
_exptl_crystal_size_max 0.18
_exptl_crystal_size_mid 0.125
_exptl_crystal_size_min 0.12
_refine_diff_density_max 0.4024
_refine_diff_density_min -0.3621
_refine_diff_density_rms 0.0913
_refine_ls_d_res_high 0.8189
_refine_ls_d_res_low 11.5169
_refine_ls_goodness_of_fit_ref 1.0480
_refine_ls_hydrogen_treatment constr
_refine_ls_matrix_type full
_refine_ls_number_constraints 35
_refine_ls_number_parameters 289
_refine_ls_number_reflns 4382
_refine_ls_number_restraints 0
_refine_ls_restrained_S_all 1.0480
_refine_ls_R_factor_all 0.0398
_refine_ls_R_factor_gt 0.0275
_refine_ls_shift/su_max 0.0003
_refine_ls_shift/su_mean 0.0000
_refine_ls_structure_factor_coef Fsqd
_refine_ls_weighting_details 'w=1/[\s^2^(Fo^2^)+(0.0257P)^2^+1.7383P] where P=(Fo^2^+2Fc^2^)/3'
_refine_ls_weighting_scheme calc
_refine_ls_wR_factor_gt 0.0601
_refine_ls_wR_factor_ref 0.0652
_reflns_Friedel_coverage 0.0
_reflns_limit_h_max 11
_reflns_limit_h_min -17
_reflns_limit_k_max 12
_reflns_limit_k_min 0
_reflns_limit_l_max 19
_reflns_limit_l_min -11
_reflns_number_gt 3635
_reflns_number_total 4382
_reflns_threshold_expression I>=2u(I)
_cod_data_source_file d2nj02294j2.cif
_cod_data_source_block Rajnak_CRRM75B
_cod_depositor_comments 'Adding full bibliography for 7061770--7061774.cif.'
_cod_original_sg_symbol_Hall '-P 2ybc (x-z,y,z)'
_cod_database_code 7061770
_olex2_refinement_description
;
1. Fixed Uiso
 At 1.2 times of:
  All C(H) groups, All C(H,H) groups, All N(H) groups
2.a Ternary CH refined with riding coordinates:
 N1(H1), N2(H2), N3(H3)
2.b Secondary CH2 refined with riding coordinates:
 C7(H7a,H7b), C8(H8a,H8b), C9(H9a,H9b), C10(H10a,H10b), C11(H11a,H11b),
 C12(H12a,H12b), C13(H13a,H13b)
2.c Aromatic/amide H refined with riding coordinates:
 C3(H3a), C5(H5), C17(H17), C19(H19)
;
_olex2_submission_special_instructions 'No special instructions were received'

loop_
_space_group_symop_id
_space_group_symop_operation_xyz
1 x,y,z
2 -x+1/2,y+1/2,-z+1/2
3 -x,-y,-z
4 x-1/2,-y-1/2,z-1/2

loop_
_atom_site_label
_atom_site_type_symbol
_atom_site_fract_x
_atom_site_fract_y
_atom_site_fract_z
_atom_site_U_iso_or_equiv
_atom_site_adp_type
_atom_site_occupancy
_atom_site_refinement_flags_posn
Fe1 Fe 0.69936(2) 0.58386(3) 0.388821(18) 0.01319(8) Uani 1.000000 .
Cl1 Cl 1.13423(4) 0.59013(6) 0.20657(3) 0.02216(13) Uani 1.000000 .
Cl2 Cl 0.95605(4) 0.87937(5) 0.41613(3) 0.02219(13) Uani 1.000000 .
Cl3 Cl 0.42485(4) 0.60019(6) 0.21525(3) 0.02659(14) Uani 1.000000 .
Cl4 Cl 0.25822(4) 0.84946(6) 0.45040(4) 0.02669(14) Uani 1.000000 .
O1 O 0.79616(10) 0.70122(14) 0.35869(9) 0.0162(3) Uani 1.000000 .
O2 O 0.60207(10) 0.68634(14) 0.32083(9) 0.0167(3) Uani 1.000000 .
O3 O 0.44432(11) 0.37800(17) 0.38736(10) 0.0290(4) Uani 1.000000 .
N1 N 0.73533(12) 0.44106(17) 0.29813(10) 0.0150(4) Uani 1.000000 .
H1 H 0.67795(12) 0.40619(17) 0.27190(10) 0.0180(5) Uiso 1.000000 R
N2 N 0.80669(12) 0.46293(18) 0.47040(11) 0.0185(4) Uani 1.000000 .
H2 H 0.77235(12) 0.40527(18) 0.49910(11) 0.0222(5) Uiso 1.000000 R
N3 N 0.68317(12) 0.69702(17) 0.49882(10) 0.0142(4) Uani 1.000000 .
H3 H 0.64724(12) 0.64497(17) 0.52952(10) 0.0170(4) Uiso 1.000000 R
N4 N 0.60694(13) 0.44352(18) 0.41645(12) 0.0205(4) Uani 1.000000 .
C1 C 0.87039(14) 0.6776(2) 0.32167(12) 0.0138(4) Uani 1.000000 .
C2 C 0.95363(15) 0.7534(2) 0.34132(12) 0.0153(4) Uani 1.000000 .
C3 C 1.03414(15) 0.7314(2) 0.30532(13) 0.0173(5) Uani 1.000000 .
H3a H 1.08877(15) 0.7857(2) 0.31919(13) 0.0207(5) Uiso 1.000000 R
C4 C 1.03250(15) 0.6283(2) 0.24874(13) 0.0164(4) Uani 1.000000 .
C5 C 0.95198(15) 0.5522(2) 0.22584(13) 0.0162(4) Uani 1.000000 .
H5 H 0.95228(15) 0.4826(2) 0.18616(13) 0.0194(5) Uiso 1.000000 R
C6 C 0.87081(15) 0.5767(2) 0.26031(13) 0.0150(4) Uani 1.000000 .
C7 C 0.78146(15) 0.4981(2) 0.22997(13) 0.0164(4) Uani 1.000000 .
H7a H 0.79728(15) 0.4248(2) 0.19375(13) 0.0197(5) Uiso 1.000000 R
H7b H 0.73556(15) 0.5570(2) 0.19514(13) 0.0197(5) Uiso 1.000000 R
C8 C 0.78783(15) 0.3275(2) 0.34248(14) 0.0188(5) Uani 1.000000 .
H8a H 0.74242(15) 0.2650(2) 0.36187(14) 0.0226(6) Uiso 1.000000 R
H8b H 0.82259(15) 0.2793(2) 0.30342(14) 0.0226(6) Uiso 1.000000 R
C9 C 0.85706(15) 0.3766(2) 0.41683(14) 0.0197(5) Uani 1.000000 .
H9a H 0.90848(15) 0.4276(2) 0.39702(14) 0.0236(6) Uiso 1.000000 R
H9b H 0.88582(15) 0.2999(2) 0.44992(14) 0.0236(6) Uiso 1.000000 R
C10 C 0.87406(15) 0.5307(2) 0.53560(14) 0.0215(5) Uani 1.000000 .
H10a H 0.91552(15) 0.4637(2) 0.56789(14) 0.0258(6) Uiso 1.000000 R
H10b H 0.91470(15) 0.5911(2) 0.50845(14) 0.0258(6) Uiso 1.000000 R
C11 C 0.82384(16) 0.6097(2) 0.59479(14) 0.0224(5) Uani 1.000000 .
H11a H 0.77789(16) 0.5506(2) 0.61650(14) 0.0269(6) Uiso 1.000000 R
H11b H 0.87111(16) 0.6380(2) 0.64313(14) 0.0269(6) Uiso 1.000000 R
C12 C 0.77153(15) 0.7318(2) 0.55655(13) 0.0182(5) Uani 1.000000 .
H12a H 0.81372(15) 0.7830(2) 0.52534(13) 0.0219(6) Uiso 1.000000 R
H12b H 0.75540(15) 0.7893(2) 0.60200(13) 0.0219(6) Uiso 1.000000 R
C13 C 0.62703(14) 0.8199(2) 0.47513(13) 0.0148(4) Uani 1.000000 .
H13a H 0.62037(14) 0.8704(2) 0.52647(13) 0.0178(5) Uiso 1.000000 R
H13b H 0.66143(14) 0.8767(2) 0.43995(13) 0.0178(5) Uiso 1.000000 R
C14 C 0.52987(15) 0.7886(2) 0.42768(13) 0.0151(4) Uani 1.000000 .
C15 C 0.52388(15) 0.7198(2) 0.35062(13) 0.0152(4) Uani 1.000000 .
C16 C 0.43321(15) 0.6904(2) 0.30775(13) 0.0182(5) Uani 1.000000 .
C17 C 0.35183(15) 0.7293(2) 0.33736(14) 0.0202(5) Uani 1.000000 .
H17 H 0.29109(15) 0.7095(2) 0.30668(14) 0.0242(6) Uiso 1.000000 R
C18 C 0.36051(15) 0.7976(2) 0.41253(14) 0.0191(5) Uani 1.000000 .
C19 C 0.44857(15) 0.8263(2) 0.45827(13) 0.0166(5) Uani 1.000000 .
H19 H 0.45323(15) 0.8716(2) 0.51034(13) 0.0199(5) Uiso 1.000000 R
C20 C 0.52580(17) 0.4121(2) 0.40104(13) 0.0197(5) Uani 1.000000 .

loop_
_atom_site_aniso_label
_atom_site_aniso_U_11
_atom_site_aniso_U_22
_atom_site_aniso_U_33
_atom_site_aniso_U_12
_atom_site_aniso_U_13
_atom_site_aniso_U_23
Fe1 0.01245(16) 0.01370(15) 0.01354(16) -0.00117(12) 0.00246(12) -0.00062(12)
Cl1 0.0183(3) 0.0290(3) 0.0211(3) 0.0009(2) 0.0091(2) -0.0012(2)
Cl2 0.0228(3) 0.0206(3) 0.0246(3) -0.0074(2) 0.0079(2) -0.0096(2)
Cl3 0.0279(3) 0.0253(3) 0.0224(3) 0.0042(2) -0.0085(2) -0.0072(2)
Cl4 0.0150(3) 0.0268(3) 0.0395(3) 0.0024(2) 0.0080(2) 0.0014(3)
O1 0.0146(8) 0.0148(7) 0.0206(8) -0.0026(6) 0.0070(6) -0.0028(6)
O2 0.0156(8) 0.0214(8) 0.0129(7) 0.0018(6) 0.0016(6) 0.0001(6)
O3 0.0228(9) 0.0389(10) 0.0262(9) -0.0099(8) 0.0063(7) 0.0020(8)
N1 0.0129(9) 0.0156(9) 0.0167(9) -0.0030(7) 0.0025(7) -0.0018(7)
N2 0.0185(10) 0.0192(10) 0.0184(10) -0.0011(8) 0.0050(8) 0.0014(8)
N3 0.0117(9) 0.0186(9) 0.0125(9) -0.0020(7) 0.0026(7) 0.0014(7)
N4 0.0191(11) 0.0182(10) 0.0257(11) -0.0042(8) 0.0075(8) 0.0018(8)
C1 0.0157(11) 0.0146(10) 0.0113(10) -0.0005(8) 0.0023(8) 0.0023(8)
C2 0.0190(11) 0.0136(10) 0.0132(10) -0.0009(9) 0.0025(8) -0.0001(8)
C3 0.0158(11) 0.0194(11) 0.0164(11) -0.0032(9) 0.0019(9) 0.0021(9)
C4 0.0168(11) 0.0202(11) 0.0132(10) 0.0032(9) 0.0058(8) 0.0034(9)
C5 0.0211(12) 0.0169(11) 0.0110(10) 0.0011(9) 0.0042(9) -0.0002(8)
C6 0.0175(11) 0.0131(10) 0.0143(10) -0.0012(9) 0.0021(8) 0.0010(8)
C7 0.0192(11) 0.0155(11) 0.0153(11) -0.0031(9) 0.0050(9) -0.0018(8)
C8 0.0224(12) 0.0114(10) 0.0235(12) -0.0010(9) 0.0064(9) -0.0005(9)
C9 0.0201(12) 0.0168(11) 0.0224(12) 0.0020(9) 0.0041(9) 0.0047(9)
C10 0.0176(12) 0.0232(12) 0.0222(12) 0.0019(9) -0.0013(9) 0.0021(9)
C11 0.0208(12) 0.0264(13) 0.0184(12) 0.0003(10) -0.0016(9) 0.0001(9)
C12 0.0131(11) 0.0245(12) 0.0165(11) -0.0027(9) 0.0005(9) -0.0044(9)
C13 0.0145(11) 0.0160(11) 0.0138(11) -0.0004(8) 0.0014(8) -0.0013(8)
C14 0.0165(11) 0.0133(10) 0.0149(11) -0.0007(8) 0.0010(8) 0.0044(8)
C15 0.0164(11) 0.0123(10) 0.0163(11) -0.0003(8) 0.0010(9) 0.0039(8)
C16 0.0223(12) 0.0129(11) 0.0172(11) 0.0001(9) -0.0034(9) -0.0004(8)
C17 0.0144(11) 0.0156(11) 0.0280(13) -0.0017(9) -0.0042(9) 0.0026(9)
C18 0.0145(11) 0.0161(11) 0.0276(12) 0.0019(9) 0.0057(9) 0.0042(9)
C19 0.0203(11) 0.0124(10) 0.0174(11) 0.0008(9) 0.0041(9) 0.0026(8)
C20 0.0271(14) 0.0167(11) 0.0161(11) -0.0012(10) 0.0060(9) 0.0037(9)

loop_
_atom_type_symbol
_atom_type_scat_dispersion_real
_atom_type_scat_dispersion_imag
_atom_type_scat_Cromer_Mann_a1
_atom_type_scat_Cromer_Mann_a2
_atom_type_scat_Cromer_Mann_a3
_atom_type_scat_Cromer_Mann_a4
_atom_type_scat_Cromer_Mann_b1
_atom_type_scat_Cromer_Mann_b2
_atom_type_scat_Cromer_Mann_b3
_atom_type_scat_Cromer_Mann_b4
_atom_type_scat_Cromer_Mann_c
_atom_type_scat_source
_atom_type_scat_dispersion_source
C 0.00347 0.00161 2.31000 1.02000 1.58860 0.86500 20.84390 10.20750 0.56870 51.65120 0.215599998832 'International Tables Volume C Table 6.1.1.4 (pp. 500-502)' 'Henke, Gullikson and Davis, At. Data and Nucl. Data Tables, 1993, 54, 2'
Cl 0.14873 0.16029 11.46040 7.19640 6.25560 1.64550 0.01040 1.16620 18.51940 47.77840 -9.55739974976 'International Tables Volume C Table 6.1.1.4 (pp. 500-502)' 'Henke, Gullikson and Davis, At. Data and Nucl. Data Tables, 1993, 54, 2'
H 0.00000 0.00000 0.49300 0.32291 0.14019 0.04081 10.51090 26.12570 3.14236 57.79970 0.0030380000826 'International Tables Volume C Table 6.1.1.4 (pp. 500-502)' 'Henke, Gullikson and Davis, At. Data and Nucl. Data Tables, 1993, 54, 2'
O 0.01158 0.00611 3.04850 2.28680 1.54630 0.86700 13.27710 5.70110 0.32390 32.90890 0.250800013542 'International Tables Volume C Table 6.1.1.4 (pp. 500-502)' 'Henke, Gullikson and Davis, At. Data and Nucl. Data Tables, 1993, 54, 2'
N 0.00653 0.00323 12.21260 3.13220 2.01250 1.16630 0.00570 9.89330 28.99750 0.58260 -11.5290002823 'International Tables Volume C Table 6.1.1.4 (pp. 500-502)' 'Henke, Gullikson and Davis, At. Data and Nucl. Data Tables, 1993, 54, 2'
Fe 0.35822 0.84933 11.76950 7.35730 3.52220 2.30450 4.76110 0.30720 15.35350 76.88050 1.03690004349 'International Tables Volume C Table 6.1.1.4 (pp. 500-502)' 'Henke, Gullikson and Davis, At. Data and Nucl. Data Tables, 1993, 54, 2'

loop_
_geom_angle_atom_site_label_1
_geom_angle_atom_site_label_2
_geom_angle_atom_site_label_3
_geom_angle
_geom_angle_site_symmetry_1
_geom_angle_site_symmetry_3
_geom_angle_publ_flag
O2 Fe1 O1 90.58(6) . . ?
N1 Fe1 O1 88.76(6) . . ?
N1 Fe1 O2 101.29(6) . . ?
N2 Fe1 O1 91.69(6) . . ?
N2 Fe1 O2 177.50(6) . . ?
N2 Fe1 N1 79.80(6) . . ?
N3 Fe1 O1 93.44(6) . . ?
N3 Fe1 O2 91.45(6) . . ?
N3 Fe1 N1 167.05(6) . . ?
N3 Fe1 N2 87.38(6) . . ?
N4 Fe1 O1 173.46(7) . . ?
N4 Fe1 O2 93.53(7) . . ?
N4 Fe1 N1 85.44(7) . . ?
N4 Fe1 N2 84.30(7) . . ?
N4 Fe1 N3 91.55(7) . . ?
C1 O1 Fe1 131.40(13) . . ?
C15 O2 Fe1 120.06(12) . . ?
H1 N1 Fe1 105.72(5) . . ?
C7 N1 Fe1 115.17(12) . . ?
C7 N1 H1 105.72(10) . . ?
C8 N1 Fe1 109.77(12) . . ?
C8 N1 H1 105.72(11) . . ?
C8 N1 C7 113.87(16) . . ?
H2 N2 Fe1 105.56(5) . . ?
C9 N2 Fe1 109.05(13) . . ?
C9 N2 H2 105.56(11) . . ?
C10 N2 Fe1 118.78(13) . . ?
C10 N2 H2 105.56(11) . . ?
C10 N2 C9 111.30(17) . . ?
H3 N3 Fe1 106.48(5) . . ?
C12 N3 Fe1 116.75(12) . . ?
C12 N3 H3 106.48(10) . . ?
C13 N3 Fe1 110.52(12) . . ?
C13 N3 H3 106.48(10) . . ?
C13 N3 C12 109.54(16) . . ?
C20 N4 Fe1 141.73(17) . . ?
C2 C1 O1 120.81(18) . . ?
C6 C1 O1 122.58(18) . . ?
C6 C1 C2 116.62(18) . . ?
C1 C2 Cl2 118.19(16) . . ?
C3 C2 Cl2 118.63(16) . . ?
C3 C2 C1 123.17(19) . . ?
H3a C3 C2 120.99(12) . . ?
C4 C3 C2 118.02(19) . . ?
C4 C3 H3a 120.99(12) . . ?
C3 C4 Cl1 119.79(17) . . ?
C5 C4 Cl1 118.94(16) . . ?
C5 C4 C3 121.26(19) . . ?
H5 C5 C4 119.72(12) . . ?
C6 C5 C4 120.55(19) . . ?
C6 C5 H5 119.72(12) . . ?
C5 C6 C1 120.29(19) . . ?
C7 C6 C1 120.13(18) . . ?
C7 C6 C5 119.55(18) . . ?
C6 C7 N1 114.33(17) . . ?
H7a C7 N1 108.68(10) . . ?
H7a C7 C6 108.68(11) . . ?
H7b C7 N1 108.68(11) . . ?
H7b C7 C6 108.68(11) . . ?
H7b C7 H7a 107.6 . . ?
H8a C8 N1 109.57(11) . . ?
H8b C8 N1 109.57(11) . . ?
H8b C8 H8a 108.1 . . ?
C9 C8 N1 110.40(17) . . ?
C9 C8 H8a 109.57(12) . . ?
C9 C8 H8b 109.57(12) . . ?
C8 C9 N2 109.64(17) . . ?
H9a C9 N2 109.74(11) . . ?
H9a C9 C8 109.74(12) . . ?
H9b C9 N2 109.74(11) . . ?
H9b C9 C8 109.74(11) . . ?
H9b C9 H9a 108.2 . . ?
H10a C10 N2 109.23(11) . . ?
H10b C10 N2 109.23(11) . . ?
H10b C10 H10a 107.9 . . ?
C11 C10 N2 111.92(18) . . ?
C11 C10 H10a 109.23(12) . . ?
C11 C10 H10b 109.23(13) . . ?
H11a C11 C10 108.55(12) . . ?
H11b C11 C10 108.55(12) . . ?
H11b C11 H11a 107.5 . . ?
C12 C11 C10 114.89(18) . . ?
C12 C11 H11a 108.55(12) . . ?
C12 C11 H11b 108.55(11) . . ?
C11 C12 N3 112.27(17) . . ?
H12a C12 N3 109.15(10) . . ?
H12a C12 C11 109.15(12) . . ?
H12b C12 N3 109.15(10) . . ?
H12b C12 C11 109.15(12) . . ?
H12b C12 H12a 107.9 . . ?
H13a C13 N3 109.26(10) . . ?
H13b C13 N3 109.26(10) . . ?
H13b C13 H13a 107.9 . . ?
C14 C13 N3 111.79(16) . . ?
C14 C13 H13a 109.26(11) . . ?
C14 C13 H13b 109.26(11) . . ?
C15 C14 C13 118.13(18) . . ?
C19 C14 C13 121.15(19) . . ?
C19 C14 C15 120.71(19) . . ?
C14 C15 O2 120.39(18) . . ?
C16 C15 O2 122.20(19) . . ?
C16 C15 C14 117.41(19) . . ?
C15 C16 Cl3 117.89(17) . . ?
C17 C16 Cl3 119.94(16) . . ?
C17 C16 C15 122.2(2) . . ?
H17 C17 C16 120.62(13) . . ?
C18 C17 C16 118.8(2) . . ?
C18 C17 H17 120.62(13) . . ?
C17 C18 Cl4 119.42(17) . . ?
C19 C18 Cl4 119.31(17) . . ?
C19 C18 C17 121.3(2) . . ?
C18 C19 C14 119.7(2) . . ?
H19 C19 C14 120.17(12) . . ?
H19 C19 C18 120.17(13) . . ?
N4 C20 O3 178.2(2) . . ?

loop_
_geom_bond_atom_site_label_1
_geom_bond_atom_site_label_2
_geom_bond_distance
_geom_bond_site_symmetry_2
_geom_bond_publ_flag
Fe1 O1 1.9388(14) . ?
Fe1 O2 1.9282(14) . ?
Fe1 N1 2.1714(17) . ?
Fe1 N2 2.2199(18) . ?
Fe1 N3 2.1539(17) . ?
Fe1 N4 2.0308(18) . ?
Cl1 C4 1.744(2) . ?
Cl2 C2 1.748(2) . ?
Cl3 C16 1.737(2) . ?
Cl4 C18 1.752(2) . ?
O1 C1 1.320(2) . ?
O2 C15 1.328(2) . ?
O3 C20 1.200(3) . ?
N1 H1 0.9300 . ?
N1 C7 1.486(3) . ?
N1 C8 1.487(3) . ?
N2 H2 0.9300 . ?
N2 C9 1.490(3) . ?
N2 C10 1.476(3) . ?
N3 H3 0.9300 . ?
N3 C12 1.488(3) . ?
N3 C13 1.491(3) . ?
N4 C20 1.190(3) . ?
C1 C2 1.406(3) . ?
C1 C6 1.419(3) . ?
C2 C3 1.387(3) . ?
C3 H3a 0.9500 . ?
C3 C4 1.380(3) . ?
C4 C5 1.382(3) . ?
C5 H5 0.9500 . ?
C5 C6 1.386(3) . ?
C6 C7 1.516(3) . ?
C7 H7a 0.9900 . ?
C7 H7b 0.9900 . ?
C8 H8a 0.9900 . ?
C8 H8b 0.9900 . ?
C8 C9 1.513(3) . ?
C9 H9a 0.9900 . ?
C9 H9b 0.9900 . ?
C10 H10a 0.9900 . ?
C10 H10b 0.9900 . ?
C10 C11 1.510(3) . ?
C11 H11a 0.9900 . ?
C11 H11b 0.9900 . ?
C11 C12 1.518(3) . ?
C12 H12a 0.9900 . ?
C12 H12b 0.9900 . ?
C13 H13a 0.9900 . ?
C13 H13b 0.9900 . ?
C13 C14 1.509(3) . ?
C14 C15 1.415(3) . ?
C14 C19 1.386(3) . ?
C15 C16 1.400(3) . ?
C16 C17 1.383(3) . ?
C17 H17 0.9500 . ?
C17 C18 1.384(3) . ?
C18 C19 1.385(3) . ?
C19 H19 0.9500 . ?

loop_
_geom_hbond_atom_site_label_D
_geom_hbond_atom_site_label_H
_geom_hbond_atom_site_label_A
_geom_hbond_distance_DH
_geom_hbond_distance_HA
_geom_hbond_distance_DA
_geom_hbond_angle_DHA
_geom_hbond_site_symmetry_A
N3 H3 O3 0.9300 2.032(2) 2.888(2) 152.24(7) 3_666

loop_
_geom_torsion_atom_site_label_1
_geom_torsion_atom_site_label_2
_geom_torsion_atom_site_label_3
_geom_torsion_atom_site_label_4
_geom_torsion
_geom_torsion_site_symmetry_1
_geom_torsion_site_symmetry_2
_geom_torsion_site_symmetry_3
_geom_torsion_site_symmetry_4
_geom_torsion_publ_flag
Fe1 O1 C1 C2 -148.04(17) . . . . ?
Fe1 O1 C1 C6 32.44(18) . . . . ?
Fe1 O2 C15 C14 54.75(15) . . . . ?
Fe1 O2 C15 C16 -125.87(15) . . . . ?
Fe1 N1 C7 C6 56.02(14) . . . . ?
Fe1 N1 C8 C9 -40.10(13) . . . . ?
Fe1 N2 C9 C8 -37.56(13) . . . . ?
Fe1 N2 C10 C11 56.83(15) . . . . ?
Fe1 N3 C12 C11 -63.17(14) . . . . ?
Fe1 N3 C13 C14 58.90(13) . . . . ?
Cl1 C4 C3 C2 -176.11(16) . . . . ?
Cl1 C4 C5 C6 177.75(16) . . . . ?
Cl2 C2 C1 O1 0.09(18) . . . . ?
Cl2 C2 C1 C6 179.64(15) . . . . ?
Cl2 C2 C3 C4 177.55(16) . . . . ?
Cl3 C16 C15 O2 3.16(19) . . . . ?
Cl3 C16 C15 C14 -177.44(15) . . . . ?
Cl3 C16 C17 C18 178.05(17) . . . . ?
Cl4 C18 C17 C16 179.21(17) . . . . ?
Cl4 C18 C19 C14 -178.37(16) . . . . ?
O1 C1 C2 C3 178.94(19) . . . . ?
O1 C1 C6 C5 -177.30(19) . . . . ?
O1 C1 C6 C7 4.7(2) . . . . ?
O2 C15 C14 C13 -1.1(2) . . . . ?
O2 C15 C14 C19 178.60(18) . . . . ?
O2 C15 C16 C17 -177.72(19) . . . . ?
N1 C7 C6 C1 -50.6(2) . . . . ?
N1 C7 C6 C5 131.40(18) . . . . ?
N1 C8 C9 N2 52.42(18) . . . . ?
N2 C10 C11 C12 -69.3(2) . . . . ?
N3 C12 C11 C10 73.46(19) . . . . ?
N3 C13 C14 C15 -60.78(19) . . . . ?
N3 C13 C14 C19 119.50(17) . . . . ?
C1 C2 C3 C4 -1.3(2) . . . . ?
C1 C6 C5 C4 -2.0(2) . . . . ?
C2 C3 C4 C5 2.5(2) . . . . ?
C3 C4 C5 C6 -0.9(2) . . . . ?
C4 C5 C6 C7 175.95(19) . . . . ?
C13 C14 C15 C16 179.47(18) . . . . ?
C13 C14 C19 C18 179.07(19) . . . . ?
C14 C15 C16 C17 1.7(2) . . . . ?
C14 C19 C18 C17 1.3(2) . . . . ?
C15 C16 C17 C18 -1.0(2) . . . . ?
C16 C17 C18 C19 -0.5(2) . . . . ?
